data_7007309
loop_
_publ_author_name
'Zeng, Ming-Hua'
'Feng, Xiao-Long'
'Zhang, Wei-Xiong'
'Chen, Xiao-Ming'

_publ_section_title
;
 A robust microporous 3D cobalt(II) coordination polymer with new
 magnetically frustrated 2D lattices: single-crystal transformation and
 guest modulation of cooperative magnetic properties.
;
_journal_issue 44
_journal_name_full 'Dalton transactions (Cambridge, England : 2003)'
_journal_page_first 5294
_journal_page_last 5303
_journal_paper_doi 10.1039/b603337g
_journal_year 2006
_chemical_formula_moiety 'C10 H7 Co2 N O7, C H4 O'
_chemical_formula_sum 'C11 H11 Co2 N O8'
_chemical_formula_weight 403.07
_chemical_name_systematic
;
?
;
_space_group_IT_number 15
_symmetry_cell_setting monoclinic
_symmetry_space_group_name_Hall '-C 2yc'
_symmetry_space_group_name_H-M 'C 1 2/c 1'
_atom_sites_solution_hydrogens geom
_atom_sites_solution_primary direct
_atom_sites_solution_secondary difmap
_audit_creation_method SHELXL-97
_cell_angle_alpha 90.00
_cell_angle_beta 128.6180(10)
_cell_angle_gamma 90.00
_cell_formula_units_Z 8
_cell_length_a 23.5214(17)
_cell_length_b 10.0276(7)
_cell_length_c 14.9851(11)
_cell_measurement_temperature 93(2)
_cell_volume 2761.5(3)
_computing_cell_refinement 'Bruker SMART'
_computing_data_collection 'Bruker SMART'
_computing_data_reduction 'Bruker SAINT'
_computing_molecular_graphics 'Bruker SHELXTL'
_computing_publication_material 'Bruker SHELXTL'
_computing_structure_refinement 'SHELXL-97 (Sheldrick, 1997)'
_computing_structure_solution 'SHELXS-97 (Sheldrick, 1990)'
_diffrn_ambient_temperature 93(2)
_diffrn_measured_fraction_theta_full 0.973
_diffrn_measured_fraction_theta_max 0.973
_diffrn_measurement_device_type 'CCD area detector'
_diffrn_measurement_method 'phi and omega scans'
_diffrn_radiation_monochromator graphite
_diffrn_radiation_source 'fine-focus sealed tube'
_diffrn_radiation_type MoK\a
_diffrn_radiation_wavelength 0.71073
_diffrn_reflns_av_R_equivalents 0.0360
_diffrn_reflns_av_sigmaI/netI 0.0460
_diffrn_reflns_limit_h_max 29
_diffrn_reflns_limit_h_min -29
_diffrn_reflns_limit_k_max 10
_diffrn_reflns_limit_k_min -12
_diffrn_reflns_limit_l_max 19
_diffrn_reflns_limit_l_min -18
_diffrn_reflns_number 7738
_diffrn_reflns_theta_full 27.02
_diffrn_reflns_theta_max 27.02
_diffrn_reflns_theta_min 2.31
_exptl_absorpt_coefficient_mu 2.443
_exptl_absorpt_correction_T_max 0.8814
_exptl_absorpt_correction_T_min 0.7402
_exptl_absorpt_correction_type multi-scan
_exptl_absorpt_process_details 'SADABS (Sheldrick, 1996)'
_exptl_crystal_colour PURPLE
_exptl_crystal_density_diffrn 1.939
_exptl_crystal_density_method 'not measured'
_exptl_crystal_description BLOCK
_exptl_crystal_F_000 1616
_exptl_crystal_size_max 0.13
_exptl_crystal_size_mid 0.11
_exptl_crystal_size_min 0.05
_refine_diff_density_max 2.313
_refine_diff_density_min -0.982
_refine_diff_density_rms 0.151
_refine_ls_extinction_method none
_refine_ls_goodness_of_fit_ref 1.218
_refine_ls_hydrogen_treatment constr
_refine_ls_matrix_type full
_refine_ls_number_parameters 229
_refine_ls_number_reflns 2947
_refine_ls_number_restraints 51
_refine_ls_restrained_S_all 1.231
_refine_ls_R_factor_all 0.0662
_refine_ls_R_factor_gt 0.0583
_refine_ls_shift/su_max 0.000
_refine_ls_shift/su_mean 0.000
_refine_ls_structure_factor_coef Fsqd
_refine_ls_weighting_details 'calc w=1/[\s^2^(Fo^2^)+(0.0671P)^2^+13.6110P] where P=(Fo^2^+2Fc^2^)/3'
_refine_ls_weighting_scheme calc
_refine_ls_wR_factor_gt 0.1420
_refine_ls_wR_factor_ref 0.1458
_reflns_number_gt 2599
_reflns_number_total 2947
_reflns_threshold_expression >2sigma(I)
_cod_data_source_file b603337g.txt
_cod_data_source_block 1.MeOH@93k
_cod_depositor_comments
;
The following automatic conversions were performed:
'_symmetry_cell_setting' value 'Monoclinic' changed to 'monoclinic'
according to '/home/saulius/struct/CIF-dictionaries/cif_core.dic'
dictionary named 'cif_core.dic' version 2.4.1 from 2010-06-29.

Automatic conversion script
Id: cif_fix_enum 1527 2010-12-29 10:47:43Z saulius 
;
_cod_original_sg_symbol_H-M C2/c
_cod_database_code 7007309

loop_
_symmetry_equiv_pos_as_xyz
'x, y, z'
'-x, y, -z+1/2'
'x+1/2, y+1/2, z'
'-x+1/2, y+1/2, -z+1/2'
'-x, -y, -z'
'x, -y, z-1/2'
'-x+1/2, -y+1/2, -z'
'x+1/2, -y+1/2, z-1/2'

loop_
_atom_site_label
_atom_site_type_symbol
_atom_site_fract_x
_atom_site_fract_y
_atom_site_fract_z
_atom_site_U_iso_or_equiv
_atom_site_adp_type
_atom_site_occupancy
_atom_site_symmetry_multiplicity
_atom_site_calc_flag
_atom_site_refinement_flags
_atom_site_disorder_assembly
_atom_site_disorder_group
Co1 Co 0.24435(3) 0.72232(6) 0.10222(5) 0.01150(19) Uani 1 1 d . . .
Co2 Co 0.28452(4) 1.03394(6) 0.23625(6) 0.0167(2) Uani 1 1 d . . .
C1 C 0.3959(3) 0.8404(5) 0.2773(4) 0.0164(10) Uani 1 1 d . . .
C2 C 0.4771(3) 0.8223(5) 0.3477(4) 0.0173(10) Uani 1 1 d . . .
C3 C 0.5092(3) 0.6986(5) 0.3736(4) 0.0203(10) Uani 1 1 d D . .
H3A H 0.4798 0.6206 0.3446 0.024 Uiso 1 1 calc R . .
C4 C 0.5838(3) 0.6877(5) 0.4416(4) 0.0215(11) Uani 1 1 d . . .
H4A H 0.6048 0.6012 0.4605 0.026 Uiso 1 1 calc R . .
C5 C 0.5967(3) 0.9136(5) 0.4536(5) 0.0284(13) Uani 1 1 d . . .
H5A H 0.6270 0.9902 0.4792 0.034 Uiso 1 1 calc R . .
C6 C 0.5225(3) 0.9317(5) 0.3885(5) 0.0290(13) Uani 1 1 d . . .
H6A H 0.5028 1.0191 0.3718 0.035 Uiso 1 1 calc R . .
C7 C 0.2035(3) 0.8275(5) 0.2458(4) 0.0197(10) Uani 1 1 d D . .
C8 C 0.2003(5) 0.9507(7) 0.3053(7) 0.016(2) Uani 0.650(17) 1 d PD A 1
H8A H 0.1499 0.9879 0.2581 0.019 Uiso 0.650(17) 1 calc PR A 1
C9 C 0.2223(5) 0.8958(7) 0.4174(7) 0.018(2) Uani 0.650(17) 1 d PD A 1
H9A H 0.2711 0.8550 0.4589 0.022 Uiso 0.650(17) 1 calc PR A 1
H9B H 0.1880 0.8233 0.3993 0.022 Uiso 0.650(17) 1 calc PR A 1
C8' C 0.2333(11) 0.9251(14) 0.3481(15) 0.028(5) Uani 0.350(17) 1 d PDU A 2
H8'A H 0.2799 0.8864 0.4165 0.033 Uiso 0.350(17) 1 calc PR A 2
C9' C 0.1816(10) 0.9359(17) 0.3768(12) 0.028(5) Uani 0.350(17) 1 d PD A 2
H9'A H 0.1619 0.8469 0.3729 0.034 Uiso 0.350(17) 1 calc PR A 2
H9'B H 0.1404 0.9956 0.3217 0.034 Uiso 0.350(17) 1 calc PR A 2
C10 C 0.2251(3) 0.9929(5) 0.4987(4) 0.0253(11) Uani 1 1 d D . .
N1 N 0.6280(2) 0.7937(4) 0.4821(3) 0.0159(8) Uani 1 1 d . . .
O1 O 0.35674(18) 0.7425(3) 0.2203(3) 0.0174(7) Uani 1 1 d . . .
O2 O 0.37667(19) 0.9538(3) 0.2845(3) 0.0233(8) Uani 1 1 d . . .
O3 O 0.23496(18) 0.8453(3) 0.2042(3) 0.0177(7) Uani 1 1 d . A .
O4 O 0.1712(2) 0.7233(3) 0.2357(4) 0.0260(8) Uani 1 1 d . . .
O5 O 0.25045(18) 1.0492(3) 0.3251(3) 0.0165(7) Uani 1 1 d D . .
O6 O 0.23995(17) 1.1169(3) 0.5033(3) 0.0141(7) Uani 1 1 d . . .
O7 O 0.2211(2) 0.9338(4) 0.5682(3) 0.0280(9) Uani 1 1 d . . .
C11 C 0.9720(7) 0.8047(13) 0.0752(10) 0.047(4) Uani 0.56(2) 1 d PDU B 3
H11A H 0.9278 0.8156 0.0678 0.056 Uiso 0.56(2) 1 calc PR B 3
H11B H 0.9629 0.7401 0.0184 0.056 Uiso 0.56(2) 1 calc PR B 3
H11C H 0.9857 0.8907 0.0625 0.056 Uiso 0.56(2) 1 calc PR B 3
O8 O 1.0293(6) 0.7578(11) 0.1864(9) 0.145(4) Uani 0.56(2) 1 d PDU B 3
H8B H 1.0668 0.7579 0.1911 0.173 Uiso 0.56(2) 1 d PR B 3
C11' C 0.9692(10) 0.8453(16) 0.1408(17) 0.134(14) Uani 0.44(2) 1 d PDU B 4
H11D H 0.9355 0.8057 0.1510 0.161 Uiso 0.44(2) 1 calc PR B 4
H11E H 0.9439 0.8594 0.0592 0.161 Uiso 0.44(2) 1 calc PR B 4
H11F H 0.9867 0.9311 0.1808 0.161 Uiso 0.44(2) 1 calc PR B 4
O8' O 1.0293(6) 0.7578(11) 0.1864(9) 0.145(4) Uani 0.44(2) 1 d PU B 4
H8'B H 1.0686 0.7636 0.1893 0.173 Uiso 0.44(2) 1 d PR B 4

loop_
_atom_site_aniso_label
_atom_site_aniso_U_11
_atom_site_aniso_U_22
_atom_site_aniso_U_33
_atom_site_aniso_U_23
_atom_site_aniso_U_13
_atom_site_aniso_U_12
Co1 0.0076(3) 0.0133(3) 0.0107(3) -0.0009(2) 0.0043(3) -0.0016(2)
Co2 0.0160(4) 0.0144(3) 0.0223(4) -0.0044(3) 0.0131(3) -0.0020(2)
C1 0.011(2) 0.020(2) 0.014(2) 0.0001(18) 0.0059(19) -0.0015(18)
C2 0.011(2) 0.021(2) 0.014(2) -0.0012(19) 0.0058(19) -0.0012(18)
C3 0.011(2) 0.017(2) 0.022(2) -0.0023(19) 0.006(2) -0.0009(18)
C4 0.014(2) 0.020(2) 0.026(3) -0.001(2) 0.011(2) 0.0031(19)
C5 0.011(2) 0.017(2) 0.034(3) 0.004(2) 0.003(2) -0.0010(19)
C6 0.012(2) 0.020(3) 0.037(3) 0.001(2) 0.006(2) 0.000(2)
C7 0.021(2) 0.019(2) 0.019(2) -0.0019(19) 0.013(2) 0.002(2)
C8 0.004(4) 0.016(4) 0.017(4) -0.004(3) 0.002(3) 0.003(3)
C9 0.015(5) 0.014(4) 0.018(4) 0.001(3) 0.007(4) 0.001(3)
C8' 0.019(8) 0.026(7) 0.038(8) 0.003(6) 0.018(6) -0.002(6)
C9' 0.032(12) 0.022(9) 0.026(9) 0.000(7) 0.016(9) -0.007(8)
C10 0.023(3) 0.024(3) 0.021(3) -0.010(2) 0.010(2) -0.005(2)
N1 0.0110(19) 0.019(2) 0.0145(19) 0.0037(15) 0.0065(16) 0.0034(15)
O1 0.0109(16) 0.0196(17) 0.0160(17) -0.0040(13) 0.0056(14) -0.0036(13)
O2 0.0141(17) 0.0183(18) 0.031(2) -0.0051(15) 0.0112(16) -0.0006(13)
O3 0.0175(17) 0.0161(16) 0.0181(16) -0.0047(13) 0.0103(15) -0.0026(13)
O4 0.031(2) 0.0187(18) 0.044(2) 0.0009(17) 0.031(2) 0.0017(16)
O5 0.0188(18) 0.0108(16) 0.0228(18) -0.0027(13) 0.0144(16) -0.0026(12)
O6 0.0118(16) 0.0144(16) 0.0130(15) 0.0018(12) 0.0063(13) 0.0018(12)
O7 0.038(2) 0.0195(19) 0.025(2) -0.0004(15) 0.0193(19) -0.0079(16)
C11 0.068(8) 0.045(7) 0.046(7) 0.010(5) 0.044(6) 0.007(5)
O8 0.127(6) 0.152(6) 0.173(7) -0.022(5) 0.103(5) -0.004(5)
C11' 0.125(16) 0.156(17) 0.132(17) 0.039(9) 0.085(12) -0.005(9)
O8' 0.127(6) 0.152(6) 0.173(7) -0.022(5) 0.103(5) -0.004(5)

loop_
_atom_type_symbol
_atom_type_description
_atom_type_scat_dispersion_real
_atom_type_scat_dispersion_imag
_atom_type_scat_source
C C 0.0033 0.0016 'International Tables Vol C Tables 4.2.6.8 and 6.1.1.4'
H H 0.0000 0.0000 'International Tables Vol C Tables 4.2.6.8 and 6.1.1.4'
N N 0.0061 0.0033 'International Tables Vol C Tables 4.2.6.8 and 6.1.1.4'
O O 0.0106 0.0060 'International Tables Vol C Tables 4.2.6.8 and 6.1.1.4'
Co Co 0.3494 0.9721 'International Tables Vol C Tables 4.2.6.8 and 6.1.1.4'

loop_
_geom_angle_atom_site_label_1
_geom_angle_atom_site_label_2
_geom_angle_atom_site_label_3
_geom_angle
_geom_angle_site_symmetry_1
_geom_angle_site_symmetry_3
_geom_angle_publ_flag
O5 Co1 O1 90.45(14) 4_545 . ?
O5 Co1 O3 96.46(14) 4_545 . ?
O1 Co1 O3 88.79(13) . . ?
O5 Co1 O6 89.63(13) 4_545 4_545 ?
O1 Co1 O6 87.83(13) . 4_545 ?
O3 Co1 O6 173.06(13) . 4_545 ?
O5 Co1 N1 90.27(15) 4_545 8_465 ?
O1 Co1 N1 178.46(15) . 8_465 ?
O3 Co1 N1 89.77(14) . 8_465 ?
O6 Co1 N1 93.54(14) 4_545 8_465 ?
O5 Co1 O6 168.94(13) 4_545 6_575 ?
O1 Co1 O6 90.13(13) . 6_575 ?
O3 Co1 O6 94.59(13) . 6_575 ?
O6 Co1 O6 79.36(13) 4_545 6_575 ?
N1 Co1 O6 89.43(14) 8_465 6_575 ?
O5 Co2 O2 127.47(16) . . ?
O5 Co2 O7 123.35(16) . 6_575 ?
O2 Co2 O7 108.20(16) . 6_575 ?
O5 Co2 O4 99.10(14) . 4 ?
O2 Co2 O4 90.06(15) . 4 ?
O7 Co2 O4 89.58(16) 6_575 4 ?
O5 Co2 O3 79.73(13) . . ?
O2 Co2 O3 92.43(14) . . ?
O7 Co2 O3 89.21(15) 6_575 . ?
O4 Co2 O3 177.47(15) 4 . ?
O1 C1 O2 128.4(5) . . ?
O1 C1 C2 117.1(4) . . ?
O2 C1 C2 114.6(4) . . ?
C3 C2 C6 117.1(5) . . ?
C3 C2 C1 122.4(4) . . ?
C6 C2 C1 120.4(5) . . ?
C2 C3 C4 120.0(5) . . ?
C2 C3 H3A 120.0 . . ?
C4 C3 H3A 120.0 . . ?
N1 C4 C3 122.9(5) . . ?
N1 C4 H4A 118.6 . . ?
C3 C4 H4A 118.6 . . ?
N1 C5 C6 123.1(5) . . ?
N1 C5 H5A 118.5 . . ?
C6 C5 H5A 118.5 . . ?
C2 C6 C5 119.8(5) . . ?
C2 C6 H6A 120.1 . . ?
C5 C6 H6A 120.1 . . ?
O3 C7 O4 124.6(5) . . ?
O3 C7 C8 115.5(5) . . ?
O4 C7 C8 119.6(5) . . ?
O3 C7 C8' 111.0(6) . . ?
O4 C7 C8' 120.7(6) . . ?
C8 C7 C8' 25.1(6) . . ?
O5 C8 C9 110.8(6) . . ?
O5 C8 C7 110.0(5) . . ?
C9 C8 C7 103.9(6) . . ?
O5 C8 H8A 110.6 . . ?
C9 C8 H8A 110.6 . . ?
C7 C8 H8A 110.6 . . ?
C8 C9 C10 117.8(6) . . ?
C8 C9 H9A 107.9 . . ?
C10 C9 H9A 107.9 . . ?
C8 C9 H9B 107.9 . . ?
C10 C9 H9B 107.9 . . ?
H9A C9 H9B 107.2 . . ?
O5 C8' C9' 113.9(12) . . ?
O5 C8' C7 109.4(9) . . ?
C9' C8' C7 111.8(11) . . ?
O5 C8' H8'A 107.2 . . ?
C9' C8' H8'A 107.2 . . ?
C7 C8' H8'A 107.2 . . ?
C8' C9' C10 107.7(12) . . ?
C8' C9' H9'A 110.2 . . ?
C10 C9' H9'A 110.2 . . ?
C8' C9' H9'B 110.2 . . ?
C10 C9' H9'B 110.2 . . ?
H9'A C9' H9'B 108.5 . . ?
O7 C10 O6 125.0(5) . . ?
O7 C10 C9 111.9(5) . . ?
O6 C10 C9 122.4(5) . . ?
O7 C10 C9' 118.2(7) . . ?
O6 C10 C9' 112.4(8) . . ?
C9 C10 C9' 32.1(7) . . ?
C5 N1 C4 117.0(4) . . ?
C5 N1 Co1 119.7(3) . 8_566 ?
C4 N1 Co1 123.0(3) . 8_566 ?
C1 O1 Co1 131.4(3) . . ?
C1 O2 Co2 135.2(3) . . ?
C7 O3 Co1 130.8(3) . . ?
C7 O3 Co2 115.5(3) . . ?
Co1 O3 Co2 113.67(16) . . ?
C7 O4 Co2 123.5(3) . 4_545 ?
C8' O5 C8 27.6(7) . . ?
C8' O5 Co2 113.6(6) . . ?
C8 O5 Co2 116.5(3) . . ?
C8' O5 Co1 123.9(5) . 4 ?
C8 O5 Co1 118.4(3) . 4 ?
Co2 O5 Co1 121.84(16) . 4 ?
C10 O6 Co1 127.8(3) . 4 ?
C10 O6 Co1 131.3(3) . 6_576 ?
Co1 O6 Co1 100.64(13) 4 6_576 ?
C10 O7 Co2 126.1(3) . 6_576 ?
C11 O8 H8B 106.1 . . ?
C11 O8 H8'B 103.4 . . ?
H8B O8 H8'B 4.0 . . ?
H11D C11' H11E 109.5 . . ?
H11D C11' H11F 109.5 . . ?
H11E C11' H11F 109.5 . . ?

loop_
_geom_bond_atom_site_label_1
_geom_bond_atom_site_label_2
_geom_bond_distance
_geom_bond_site_symmetry_2
_geom_bond_publ_flag
Co1 O5 2.012(3) 4_545 ?
Co1 O1 2.079(3) . ?
Co1 O3 2.080(3) . ?
Co1 O6 2.118(3) 4_545 ?
Co1 N1 2.146(4) 8_465 ?
Co1 O6 2.148(3) 6_575 ?
Co2 O5 1.942(3) . ?
Co2 O2 1.977(4) . ?
Co2 O7 1.996(4) 6_575 ?
Co2 O4 2.078(4) 4 ?
Co2 O3 2.114(3) . ?
C1 O1 1.249(6) . ?
C1 O2 1.253(6) . ?
C1 C2 1.510(7) . ?
C2 C3 1.376(7) . ?
C2 C6 1.378(7) . ?
C3 C4 1.378(7) . ?
C3 H3A 0.9500 . ?
C4 N1 1.338(7) . ?
C4 H4A 0.9500 . ?
C5 N1 1.333(7) . ?
C5 C6 1.380(7) . ?
C5 H5A 0.9500 . ?
C6 H6A 0.9500 . ?
C7 O3 1.243(6) . ?
C7 O4 1.244(6) . ?
C7 C8 1.553(8) . ?
C7 C8' 1.568(13) . ?
C8 O5 1.420(8) . ?
C8 C9 1.518(10) . ?
C8 H8A 1.0000 . ?
C9 C10 1.529(8) . ?
C9 H9A 0.9900 . ?
C9 H9B 0.9900 . ?
C8' O5 1.415(14) . ?
C8' C9' 1.526(14) . ?
C8' H8'A 1.0000 . ?
C9' C10 1.541(12) . ?
C9' H9'A 0.9900 . ?
C9' H9'B 0.9900 . ?
C10 O7 1.250(7) . ?
C10 O6 1.281(6) . ?
N1 Co1 2.146(4) 8_566 ?
O4 Co2 2.078(4) 4_545 ?
O5 Co1 2.012(3) 4 ?
O6 Co1 2.118(3) 4 ?
O6 Co1 2.148(3) 6_576 ?
O7 Co2 1.996(4) 6_576 ?
C11 O8 1.418(8) . ?
C11 H11A 0.9800 . ?
C11 H11B 0.9800 . ?
C11 H11C 0.9800 . ?
O8 H8B 0.8400 . ?
O8 H8'B 0.8985 . ?
C11' H11D 0.9800 . ?
C11' H11E 0.9800 . ?
C11' H11F 0.9800 . ?

loop_
_geom_hbond_atom_site_label_D
_geom_hbond_atom_site_label_H
_geom_hbond_atom_site_label_A
_geom_hbond_distance_DH
_geom_hbond_distance_HA
_geom_hbond_distance_DA
_geom_hbond_angle_DHA
_geom_hbond_site_symmetry_A
O8 H8B O4 0.84 2.13 2.954(11) 165.9 1_655

loop_
_geom_torsion_atom_site_label_1
_geom_torsion_atom_site_label_2
_geom_torsion_atom_site_label_3
_geom_torsion_atom_site_label_4
_geom_torsion
_geom_torsion_site_symmetry_1
_geom_torsion_site_symmetry_2
_geom_torsion_site_symmetry_3
_geom_torsion_site_symmetry_4
_geom_torsion_publ_flag
O1 C1 C2 C3 -16.7(7) . . . . ?
O2 C1 C2 C3 163.2(5) . . . . ?
O1 C1 C2 C6 163.0(5) . . . . ?
O2 C1 C2 C6 -17.2(7) . . . . ?
C6 C2 C3 C4 2.6(8) . . . . ?
C1 C2 C3 C4 -177.7(5) . . . . ?
C2 C3 C4 N1 -2.2(8) . . . . ?
C3 C2 C6 C5 -0.9(9) . . . . ?
C1 C2 C6 C5 179.4(5) . . . . ?
N1 C5 C6 C2 -1.5(10) . . . . ?
O3 C7 C8 O5 -15.0(8) . . . . ?
O4 C7 C8 O5 170.0(5) . . . . ?
C8' C7 C8 O5 70.1(13) . . . . ?
O3 C7 C8 C9 -133.6(6) . . . . ?
O4 C7 C8 C9 51.3(8) . . . . ?
C8' C7 C8 C9 -48.5(13) . . . . ?
O5 C8 C9 C10 61.8(9) . . . . ?
C7 C8 C9 C10 179.9(6) . . . . ?
O3 C7 C8' O5 35.5(14) . . . . ?
O4 C7 C8' O5 -165.2(8) . . . . ?
C8 C7 C8' O5 -70.2(15) . . . . ?
O3 C7 C8' C9' 162.6(12) . . . . ?
O4 C7 C8' C9' -38.1(18) . . . . ?
C8 C7 C8' C9' 56.9(15) . . . . ?
O5 C8' C9' C10 -74.1(18) . . . . ?
C7 C8' C9' C10 161.4(11) . . . . ?
C8 C9 C10 O7 159.2(7) . . . . ?
C8 C9 C10 O6 -29.9(10) . . . . ?
C8 C9 C10 C9' 50.8(11) . . . . ?
C8' C9' C10 O7 -130.3(11) . . . . ?
C8' C9' C10 O6 72.1(14) . . . . ?
C8' C9' C10 C9 -43.5(11) . . . . ?
C6 C5 N1 C4 2.1(9) . . . . ?
C6 C5 N1 Co1 -171.6(5) . . . 8_566 ?
C3 C4 N1 C5 -0.2(8) . . . . ?
C3 C4 N1 Co1 173.2(4) . . . 8_566 ?
O2 C1 O1 Co1 5.9(8) . . . . ?
C2 C1 O1 Co1 -174.3(3) . . . . ?
O5 Co1 O1 C1 -135.3(4) 4_545 . . . ?
O3 Co1 O1 C1 -38.8(4) . . . . ?
O6 Co1 O1 C1 135.1(4) 4_545 . . . ?
N1 Co1 O1 C1 -18(6) 8_465 . . . ?
O6 Co1 O1 C1 55.8(4) 6_575 . . . ?
O1 C1 O2 Co2 10.7(9) . . . . ?
C2 C1 O2 Co2 -169.1(3) . . . . ?
O5 Co2 O2 C1 92.6(5) . . . . ?
O7 Co2 O2 C1 -76.3(5) 6_575 . . . ?
O4 Co2 O2 C1 -165.9(5) 4 . . . ?
O3 Co2 O2 C1 13.6(5) . . . . ?
O4 C7 O3 Co1 2.3(8) . . . . ?
C8 C7 O3 Co1 -172.5(4) . . . . ?
C8' C7 O3 Co1 160.6(8) . . . . ?
O4 C7 O3 Co2 179.8(4) . . . . ?
C8 C7 O3 Co2 5.0(6) . . . . ?
C8' C7 O3 Co2 -21.9(9) . . . . ?
O5 Co1 O3 C7 -35.2(4) 4_545 . . . ?
O1 Co1 O3 C7 -125.5(4) . . . . ?
O6 Co1 O3 C7 173.6(9) 4_545 . . . ?
N1 Co1 O3 C7 55.1(4) 8_465 . . . ?
O6 Co1 O3 C7 144.5(4) 6_575 . . . ?
O5 Co1 O3 Co2 147.22(17) 4_545 . . . ?
O1 Co1 O3 Co2 56.90(17) . . . . ?
O6 Co1 O3 Co2 -4.0(12) 4_545 . . . ?
N1 Co1 O3 Co2 -122.54(18) 8_465 . . . ?
O6 Co1 O3 Co2 -33.13(17) 6_575 . . . ?
O5 Co2 O3 C7 4.0(3) . . . . ?
O2 Co2 O3 C7 131.7(4) . . . . ?
O7 Co2 O3 C7 -120.1(4) 6_575 . . . ?
O4 Co2 O3 C7 -59(3) 4 . . . ?
O5 Co2 O3 Co1 -178.01(19) . . . . ?
O2 Co2 O3 Co1 -50.34(18) . . . . ?
O7 Co2 O3 Co1 57.84(18) 6_575 . . . ?
O4 Co2 O3 Co1 119(3) 4 . . . ?
O3 C7 O4 Co2 47.7(7) . . . 4_545 ?
C8 C7 O4 Co2 -137.7(5) . . . 4_545 ?
C8' C7 O4 Co2 -108.6(10) . . . 4_545 ?
C9' C8' O5 C8 -56.0(14) . . . . ?
C7 C8' O5 C8 69.9(14) . . . . ?
C9' C8' O5 Co2 -158.5(10) . . . . ?
C7 C8' O5 Co2 -32.6(14) . . . . ?
C9' C8' O5 Co1 31.3(18) . . . 4 ?
C7 C8' O5 Co1 157.1(6) . . . 4 ?
C9 C8 O5 C8' 42.2(12) . . . . ?
C7 C8 O5 C8' -72.1(12) . . . . ?
C9 C8 O5 Co2 132.9(5) . . . . ?
C7 C8 O5 Co2 18.5(7) . . . . ?
C9 C8 O5 Co1 -67.3(7) . . . 4 ?
C7 C8 O5 Co1 178.4(4) . . . 4 ?
O2 Co2 O5 C8' -67.7(9) . . . . ?
O7 Co2 O5 C8' 99.6(9) 6_575 . . . ?
O4 Co2 O5 C8' -164.8(9) 4 . . . ?
O3 Co2 O5 C8' 17.5(9) . . . . ?
O2 Co2 O5 C8 -98.1(5) . . . . ?
O7 Co2 O5 C8 69.2(5) 6_575 . . . ?
O4 Co2 O5 C8 164.8(4) 4 . . . ?
O3 Co2 O5 C8 -13.0(4) . . . . ?
O2 Co2 O5 Co1 102.8(2) . . . 4 ?
O7 Co2 O5 Co1 -89.9(2) 6_575 . . 4 ?
O4 Co2 O5 Co1 5.6(2) 4 . . 4 ?
O3 Co2 O5 Co1 -172.1(2) . . . 4 ?
O7 C10 O6 Co1 174.9(4) . . . 4 ?
C9 C10 O6 Co1 5.3(8) . . . 4 ?
C9' C10 O6 Co1 -29.3(9) . . . 4 ?
O7 C10 O6 Co1 -12.7(8) . . . 6_576 ?
C9 C10 O6 Co1 177.6(5) . . . 6_576 ?
C9' C10 O6 Co1 143.0(8) . . . 6_576 ?
O6 C10 O7 Co2 -37.2(8) . . . 6_576 ?
C9 C10 O7 Co2 133.4(5) . . . 6_576 ?
C9' C10 O7 Co2 168.3(9) . . . 6_576 ?
